data_8106119
loop_
_publ_author_name
'Liu, Hui'
'Li, Linglan'
'Zhang, Shu'
'Miao, Junfeng'

_publ_section_title
;
 The Crystal structure of 2-iodo-1-(p-tolyl)propan-1-one, C10H11IO
;
_journal_issue 2
_journal_name_full 'Zeitschrift f\"ur Kristallographie - New Crystal Structures'
_journal_page_first 265
_journal_page_last 266
_journal_paper_doi 10.1515/ncrs-2017-0264
_journal_volume 233
_journal_year 2018
_chemical_formula_moiety 'C10 H11 I O'
_chemical_formula_sum 'C10 H11 I O'
_chemical_formula_weight 274.09
_space_group_crystal_system monoclinic
_space_group_IT_number 14
_space_group_name_Hall '-P 2ybc'
_space_group_name_H-M_alt 'P 1 21/c 1'
_atom_sites_solution_hydrogens geom
_atom_sites_solution_primary dual
_cell_angle_alpha 90
_cell_angle_beta 92.313(7)
_cell_angle_gamma 90
_cell_formula_units_Z 4
_cell_length_a 6.5799(5)
_cell_length_b 10.1508(9)
_cell_length_c 15.0983(12)
_cell_measurement_reflns_used 2214
_cell_measurement_temperature 297.28(10)
_cell_measurement_theta_max 27.3120
_cell_measurement_theta_min 3.3480
_cell_volume 1007.61(14)
_computing_cell_refinement 'CrysAlisPro 1.171.38.41 (Rigaku OD, 2015)'
_computing_data_collection 'CrysAlisPro 1.171.38.41 (Rigaku OD, 2015)'
_computing_data_reduction 'CrysAlisPro 1.171.38.41 (Rigaku OD, 2015)'
_computing_molecular_graphics 'Olex2 (Dolomanov et al., 2009)'
_computing_publication_material 'Olex2 (Dolomanov et al., 2009)'
_computing_structure_refinement 'ShelXL (Sheldrick, 2015)'
_computing_structure_solution 'ShelXT (Sheldrick, 2015)'
_diffrn_ambient_environment air
_diffrn_ambient_temperature 297.28(10)
_diffrn_detector 'CCD plate'
_diffrn_detector_area_resol_mean 16.1213
_diffrn_detector_type Eos
_diffrn_measured_fraction_theta_full 0.999
_diffrn_measured_fraction_theta_max 0.995
_diffrn_measurement_details
;
List of Runs (angles in degrees, time in seconds):

  # Type    Start    End  Width  t~exp~   \w     \q     \k     \f   Frames
--------------------------------------------------------------------------
  1  \w    -52.00  30.00   1.00    2.50    --   16.81 -57.00   0.00   82
  2  \w    -22.00  16.00   1.00    2.50    --  -17.43 -99.00  30.00   38
  3  \w    -21.00  22.00   1.00    2.50    --  -17.43 -99.00 150.00   43
  4  \w     -2.00  85.00   1.00    2.50    --   16.81  57.00 150.00   87
  5  \w     -9.00  37.00   1.00    2.50    --   16.81  77.00   0.00   46
  6  \w    -50.00  35.00   1.00    2.50    --   16.81 -57.00-120.00   85
;
_diffrn_measurement_device 'four-circle diffractometer'
_diffrn_measurement_device_type 'Xcalibur, Eos, Gemini'
_diffrn_measurement_method '\w scans'
_diffrn_orient_matrix_type 'CrysAlisPro convention (1999,Acta A55,543-557)'
_diffrn_orient_matrix_UB_11 -0.0587206000
_diffrn_orient_matrix_UB_12 0.0036164000
_diffrn_orient_matrix_UB_13 -0.0403231000
_diffrn_orient_matrix_UB_21 -0.0768688000
_diffrn_orient_matrix_UB_22 0.0349045000
_diffrn_orient_matrix_UB_23 0.0218576000
_diffrn_orient_matrix_UB_31 0.0478980000
_diffrn_orient_matrix_UB_32 0.0604494000
_diffrn_orient_matrix_UB_33 -0.0101626000
_diffrn_radiation_monochromator graphite
_diffrn_radiation_probe x-ray
_diffrn_radiation_type MoK\a
_diffrn_radiation_wavelength 0.71073
_diffrn_reflns_av_R_equivalents 0.0308
_diffrn_reflns_av_unetI/netI 0.0292
_diffrn_reflns_Laue_measured_fraction_full 0.999
_diffrn_reflns_Laue_measured_fraction_max 0.995
_diffrn_reflns_limit_h_max 8
_diffrn_reflns_limit_h_min -8
_diffrn_reflns_limit_k_max 11
_diffrn_reflns_limit_k_min -12
_diffrn_reflns_limit_l_max 18
_diffrn_reflns_limit_l_min -19
_diffrn_reflns_number 7577
_diffrn_reflns_point_group_measured_fraction_full 0.999
_diffrn_reflns_point_group_measured_fraction_max 0.995
_diffrn_reflns_theta_full 25.242
_diffrn_reflns_theta_max 26.996
_diffrn_reflns_theta_min 3.098
_diffrn_source 'fine-focus sealed X-ray tube'
_diffrn_source_type 'Enhance (Mo) X-ray Source'
_exptl_absorpt_coefficient_mu 3.130
_exptl_absorpt_correction_T_max 1.00000
_exptl_absorpt_correction_T_min 0.35613
_exptl_absorpt_correction_type multi-scan
_exptl_absorpt_process_details
;
CrysAlisPro 1.171.38.41 (Rigaku Oxford Diffraction, 2015)
Empirical absorption correction using spherical harmonics,
 implemented in SCALE3 ABSPACK scaling algorithm.
;
_exptl_crystal_colour 'clear light yellow'
_exptl_crystal_colour_lustre clear
_exptl_crystal_colour_modifier light
_exptl_crystal_colour_primary yellow
_exptl_crystal_density_diffrn 1.807
_exptl_crystal_description block
_exptl_crystal_F_000 528
_exptl_crystal_size_max 0.3
_exptl_crystal_size_mid 0.3
_exptl_crystal_size_min 0.15
_refine_diff_density_max 0.411
_refine_diff_density_min -0.958
_refine_diff_density_rms 0.109
_refine_ls_extinction_coef .
_refine_ls_extinction_method none
_refine_ls_goodness_of_fit_ref 1.071
_refine_ls_hydrogen_treatment constr
_refine_ls_matrix_type full
_refine_ls_number_parameters 111
_refine_ls_number_reflns 2189
_refine_ls_number_restraints 0
_refine_ls_restrained_S_all 1.071
_refine_ls_R_factor_all 0.0436
_refine_ls_R_factor_gt 0.0343
_refine_ls_shift/su_max 0.001
_refine_ls_shift/su_mean 0.000
_refine_ls_structure_factor_coef Fsqd
_refine_ls_weighting_details 'w=1/[\s^2^(Fo^2^)+(0.0391P)^2^+0.3250P] where P=(Fo^2^+2Fc^2^)/3'
_refine_ls_weighting_scheme calc
_refine_ls_wR_factor_gt 0.0797
_refine_ls_wR_factor_ref 0.0860
_reflns_Friedel_coverage 0.000
_reflns_Friedel_fraction_full .
_reflns_Friedel_fraction_max .
_reflns_number_gt 1794
_reflns_number_total 2189
_reflns_threshold_expression 'I > 2\s(I)'
_cod_data_source_file suppl_ncrs-2017-0264_suppl.cif
_cod_data_source_block exp_4188
_cod_database_code 8106119
_shelx_space_group_comment
;
The symmetry employed for this shelxl refinement is uniquely defined
by the following loop, which should always be used as a source of
symmetry information in preference to the above space-group names.
They are only intended as comments.
;
_reflns_odcompleteness_completeness 99.82
_reflns_odcompleteness_iscentric 1
_reflns_odcompleteness_theta 26.32
_olex2_refinement_description
;
1. Fixed Uiso
 At 1.2 times of:
  All C(H) groups
 At 1.5 times of:
  All C(H,H,H) groups
2.a Ternary CH refined with riding coordinates:
 C9(H9)
2.b Aromatic/amide H refined with riding coordinates:
 C6(H6), C4(H4), C7(H7), C3(H3)
2.c Idealised Me refined as rotating group:
 C10(H10A,H10B,H10C), C1(H1A,H1B,H1C)
;
_olex2_submission_special_instructions 'No special instructions were received'
_oxdiff_exptl_absorpt_empirical_details
;
Empirical correction (ABSPACK) includes:
- Absorption correction using spherical harmonics
- Frame scaling
;
_oxdiff_exptl_absorpt_empirical_full_max 2.325
_oxdiff_exptl_absorpt_empirical_full_min 0.477

loop_
_space_group_symop_operation_xyz
'x, y, z'
'-x, y+1/2, -z+1/2'
'-x, -y, -z'
'x, -y-1/2, z-1/2'

loop_
_atom_site_label
_atom_site_type_symbol
_atom_site_fract_x
_atom_site_fract_y
_atom_site_fract_z
_atom_site_U_iso_or_equiv
_atom_site_adp_type
_atom_site_occupancy
_atom_site_site_symmetry_order
_atom_site_calc_flag
_atom_site_refinement_flags_posn
_atom_site_refinement_flags_adp
_atom_site_refinement_flags_occupancy
_atom_site_disorder_assembly
_atom_site_disorder_group
I1 I 0.76222(4) 0.64119(3) 0.55963(2) 0.06026(14) Uani 1 1 d . . . . .
O1 O 0.9553(5) 0.8332(2) 0.7495(2) 0.0639(8) Uani 1 1 d . . . . .
C5 C 0.7090(5) 0.6805(3) 0.7907(2) 0.0346(7) Uani 1 1 d . . . . .
C8 C 0.8844(5) 0.7243(3) 0.7395(2) 0.0385(7) Uani 1 1 d . . . . .
C9 C 0.9742(5) 0.6333(3) 0.6728(2) 0.0378(7) Uani 1 1 d . . . . .
H9 H 0.977974 0.543479 0.696578 0.045 Uiso 1 1 calc R . . . .
C6 C 0.6548(5) 0.5496(3) 0.8001(2) 0.0421(8) Uani 1 1 d . . . . .
H6 H 0.730611 0.484121 0.773760 0.051 Uiso 1 1 calc R . . . .
C2 C 0.3728(5) 0.6097(4) 0.8873(2) 0.0450(8) Uani 1 1 d . . . . .
C4 C 0.5924(6) 0.7759(3) 0.8312(2) 0.0451(8) Uani 1 1 d . . . . .
H4 H 0.627055 0.864378 0.826302 0.054 Uiso 1 1 calc R . . . .
C10 C 1.1840(5) 0.6712(4) 0.6446(3) 0.0527(9) Uani 1 1 d . . . . .
H10A H 1.225047 0.612774 0.598625 0.079 Uiso 1 1 calc GR . . . .
H10B H 1.278652 0.664753 0.694514 0.079 Uiso 1 1 calc GR . . . .
H10C H 1.181680 0.760022 0.622841 0.079 Uiso 1 1 calc GR . . . .
C7 C 0.4897(5) 0.5158(4) 0.8483(2) 0.0465(8) Uani 1 1 d . . . . .
H7 H 0.456515 0.427325 0.854567 0.056 Uiso 1 1 calc R . . . .
C3 C 0.4262(5) 0.7403(4) 0.8784(2) 0.0467(8) Uani 1 1 d . . . . .
H3 H 0.348987 0.805162 0.904651 0.056 Uiso 1 1 calc R . . . .
C1 C 0.1879(6) 0.5685(5) 0.9367(3) 0.0637(11) Uani 1 1 d . . . . .
H1A H 0.107746 0.508170 0.900945 0.096 Uiso 1 1 calc GR . . . .
H1B H 0.107850 0.644799 0.949352 0.096 Uiso 1 1 calc GR . . . .
H1C H 0.230530 0.526310 0.991272 0.096 Uiso 1 1 calc GR . . . .

loop_
_atom_site_aniso_label
_atom_site_aniso_U_11
_atom_site_aniso_U_22
_atom_site_aniso_U_33
_atom_site_aniso_U_23
_atom_site_aniso_U_13
_atom_site_aniso_U_12
I1 0.0530(2) 0.0774(2) 0.0497(2) -0.01479(12) -0.00661(13) -0.00040(12)
O1 0.071(2) 0.0440(14) 0.078(2) -0.0134(13) 0.0202(16) -0.0218(13)
C5 0.0367(17) 0.0323(15) 0.0344(17) -0.0021(13) -0.0029(13) -0.0003(13)
C8 0.0433(18) 0.0330(16) 0.0386(18) 0.0012(14) -0.0044(14) -0.0016(14)
C9 0.0374(18) 0.0368(17) 0.0394(19) 0.0060(13) 0.0027(14) -0.0012(13)
C6 0.0429(19) 0.0355(17) 0.048(2) -0.0033(14) 0.0085(15) 0.0016(14)
C2 0.042(2) 0.062(2) 0.0317(18) -0.0011(16) 0.0034(15) 0.0032(16)
C4 0.059(2) 0.0334(17) 0.043(2) -0.0059(15) -0.0024(16) 0.0025(15)
C10 0.041(2) 0.069(2) 0.047(2) 0.0025(18) -0.0011(17) -0.0037(17)
C7 0.048(2) 0.0424(19) 0.049(2) 0.0040(16) 0.0069(16) -0.0050(15)
C3 0.050(2) 0.052(2) 0.0381(19) -0.0086(16) 0.0047(16) 0.0094(16)
C1 0.060(2) 0.081(3) 0.051(3) -0.006(2) 0.018(2) -0.008(2)

loop_
_atom_type_symbol
_atom_type_description
_atom_type_scat_dispersion_real
_atom_type_scat_dispersion_imag
_atom_type_scat_source
C C 0.0033 0.0016 'International Tables Vol C Tables 4.2.6.8 and 6.1.1.4'
H H 0.0000 0.0000 'International Tables Vol C Tables 4.2.6.8 and 6.1.1.4'
I I -0.4742 1.8119 'International Tables Vol C Tables 4.2.6.8 and 6.1.1.4'
O O 0.0106 0.0060 'International Tables Vol C Tables 4.2.6.8 and 6.1.1.4'

loop_
_geom_angle_atom_site_label_1
_geom_angle_atom_site_label_2
_geom_angle_atom_site_label_3
_geom_angle
_geom_angle_site_symmetry_1
_geom_angle_site_symmetry_3
C6 C5 C8 123.4(3) . .
C6 C5 C4 118.3(3) . .
C4 C5 C8 118.3(3) . .
O1 C8 C5 121.0(3) . .
O1 C8 C9 119.1(3) . .
C5 C8 C9 119.9(3) . .
I1 C9 H9 109.3 . .
C8 C9 I1 104.3(2) . .
C8 C9 H9 109.3 . .
C8 C9 C10 114.8(3) . .
C10 C9 I1 109.6(2) . .
C10 C9 H9 109.3 . .
C5 C6 H6 119.8 . .
C7 C6 C5 120.4(3) . .
C7 C6 H6 119.8 . .
C7 C2 C3 118.5(3) . .
C7 C2 C1 119.7(3) . .
C3 C2 C1 121.8(3) . .
C5 C4 H4 119.8 . .
C3 C4 C5 120.5(3) . .
C3 C4 H4 119.8 . .
C9 C10 H10A 109.5 . .
C9 C10 H10B 109.5 . .
C9 C10 H10C 109.5 . .
H10A C10 H10B 109.5 . .
H10A C10 H10C 109.5 . .
H10B C10 H10C 109.5 . .
C6 C7 H7 119.3 . .
C2 C7 C6 121.5(3) . .
C2 C7 H7 119.3 . .
C2 C3 H3 119.6 . .
C4 C3 C2 120.9(3) . .
C4 C3 H3 119.6 . .
C2 C1 H1A 109.5 . .
C2 C1 H1B 109.5 . .
C2 C1 H1C 109.5 . .
H1A C1 H1B 109.5 . .
H1A C1 H1C 109.5 . .
H1B C1 H1C 109.5 . .

loop_
_geom_bond_atom_site_label_1
_geom_bond_atom_site_label_2
_geom_bond_distance
_geom_bond_site_symmetry_2
I1 C9 2.163(4) .
O1 C8 1.206(4) .
C5 C8 1.483(4) .
C5 C6 1.384(4) .
C5 C4 1.392(4) .
C8 C9 1.505(4) .
C9 H9 0.9800 .
C9 C10 1.510(5) .
C6 H6 0.9300 .
C6 C7 1.375(4) .
C2 C7 1.373(5) .
C2 C3 1.379(5) .
C2 C1 1.512(5) .
C4 H4 0.9300 .
C4 C3 1.378(5) .
C10 H10A 0.9600 .
C10 H10B 0.9600 .
C10 H10C 0.9600 .
C7 H7 0.9300 .
C3 H3 0.9300 .
C1 H1A 0.9600 .
C1 H1B 0.9600 .
C1 H1C 0.9600 .
